data_7046050
loop_
_publ_author_name
'Lu, Taotao'
'Wang, Jin-Yun'
'Shi, Lin-Xi'
'Chen, Zhong-Ning'
'Chen, Xue-Tai'
'Xue, Zi-Ling'

_publ_section_title
;
 Synthesis, structures and luminescence properties of
 amine-bis(N-heterocyclic carbene) copper(i) and silver(i) complexes.
;
_journal_issue 19
_journal_name_full 'Dalton transactions (Cambridge, England : 2003)'
_journal_page_first 6742
_journal_page_last 6753
_journal_paper_doi 10.1039/c8dt00599k
_journal_volume 47
_journal_year 2018
_chemical_formula_sum 'C32 H31 Cu F6 N5 P'
_chemical_formula_weight 694.13
_space_group_crystal_system triclinic
_space_group_IT_number 2
_space_group_name_Hall '-P 1'
_space_group_name_H-M_alt 'P -1'
_symmetry_space_group_name_Hall '-P 1'
_symmetry_space_group_name_H-M 'P -1'
_atom_sites_solution_hydrogens geom
_audit_creation_method SHELXL-2014/7
_audit_update_record
;
2018-03-13 deposited with the CCDC.
2018-04-16 downloaded from the CCDC.
;
_cell_angle_alpha 73.9070(10)
_cell_angle_beta 87.751(2)
_cell_angle_gamma 87.243(2)
_cell_formula_units_Z 2
_cell_length_a 7.3936(8)
_cell_length_b 14.3765(15)
_cell_length_c 14.9955(15)
_cell_measurement_reflns_used 5020
_cell_measurement_temperature 150(2)
_cell_measurement_theta_max 31.27
_cell_measurement_theta_min 2.31
_cell_volume 1529.1(3)
_computing_cell_refinement 'Bruker SMART'
_computing_data_collection 'Bruker SMART'
_computing_data_reduction 'Bruker SAINT'
_computing_molecular_graphics 'Bruker SHELXTL'
_computing_publication_material 'Bruker SHELXTL'
_computing_structure_refinement 'SHELXL-2014/7 (Sheldrick, 2014)'
_computing_structure_solution 'SHELXS-97 (Sheldrick, 1990)'
_diffrn_ambient_temperature 150(2)
_diffrn_measured_fraction_theta_full 0.985
_diffrn_measured_fraction_theta_max 0.985
_diffrn_measurement_device_type 'CCD area detector'
_diffrn_measurement_method 'phi and omega scans'
_diffrn_radiation_type MoK\a
_diffrn_radiation_wavelength 0.71073
_diffrn_reflns_av_R_equivalents 0.0402
_diffrn_reflns_av_unetI/netI 0.0606
_diffrn_reflns_Laue_measured_fraction_full 0.985
_diffrn_reflns_Laue_measured_fraction_max 0.985
_diffrn_reflns_limit_h_max 9
_diffrn_reflns_limit_h_min -9
_diffrn_reflns_limit_k_max 18
_diffrn_reflns_limit_k_min -18
_diffrn_reflns_limit_l_max 19
_diffrn_reflns_limit_l_min -19
_diffrn_reflns_number 14535
_diffrn_reflns_point_group_measured_fraction_full 0.985
_diffrn_reflns_point_group_measured_fraction_max 0.985
_diffrn_reflns_theta_full 25.242
_diffrn_reflns_theta_max 27.999
_diffrn_reflns_theta_min 1.475
_diffrn_source 'fine-focus sealed tube'
_exptl_absorpt_coefficient_mu 0.835
_exptl_absorpt_correction_T_max 0.7475
_exptl_absorpt_correction_T_min 0.7312
_exptl_absorpt_correction_type none
_exptl_crystal_colour green
_exptl_crystal_density_diffrn 1.508
_exptl_crystal_density_method 'not measured'
_exptl_crystal_description block
_exptl_crystal_F_000 712
_exptl_crystal_size_max 0.400
_exptl_crystal_size_mid 0.380
_exptl_crystal_size_min 0.370
_refine_diff_density_max 0.711
_refine_diff_density_min -0.653
_refine_diff_density_rms 0.121
_refine_ls_extinction_method none
_refine_ls_goodness_of_fit_ref 1.090
_refine_ls_hydrogen_treatment constr
_refine_ls_matrix_type full
_refine_ls_number_parameters 406
_refine_ls_number_reflns 7264
_refine_ls_number_restraints 0
_refine_ls_restrained_S_all 1.090
_refine_ls_R_factor_all 0.0583
_refine_ls_R_factor_gt 0.0472
_refine_ls_shift/su_max 0.000
_refine_ls_shift/su_mean 0.000
_refine_ls_structure_factor_coef Fsqd
_refine_ls_weighting_details 'w=1/[\s^2^(Fo^2^)+(0.0966P)^2^+0.1180P] where P=(Fo^2^+2Fc^2^)/3'
_refine_ls_weighting_scheme calc
_refine_ls_wR_factor_gt 0.1386
_refine_ls_wR_factor_ref 0.1598
_reflns_Friedel_coverage 0.000
_reflns_number_gt 6075
_reflns_number_total 7264
_reflns_threshold_expression 'I > 2\s(I)'
_cod_data_source_file c8dt00599k2.cif
_cod_data_source_block 11
_cod_depositor_comments 'Adding full bibliography for 7046049--7046053.cif.'
_cod_database_code 7046050
_shelx_shelxl_version_number 2014/7
_shelx_space_group_comment
;
The symmetry employed for this shelxl refinement is uniquely defined
by the following loop, which should always be used as a source of
symmetry information in preference to the above space-group names.
They are only intended as comments.
;
_shelx_estimated_absorpt_t_min 0.731
_shelx_estimated_absorpt_t_max 0.748

loop_
_space_group_symop_operation_xyz
'x, y, z'
'-x, -y, -z'

loop_
_atom_site_label
_atom_site_type_symbol
_atom_site_fract_x
_atom_site_fract_y
_atom_site_fract_z
_atom_site_U_iso_or_equiv
_atom_site_adp_type
_atom_site_occupancy
_atom_site_site_symmetry_order
_atom_site_calc_flag
_atom_site_refinement_flags_posn
_atom_site_refinement_flags_adp
Cu1 Cu 0.08835(4) 0.74864(2) 0.15905(2) 0.01809(12) Uani 1 1 d . .
F1 F 0.1308(2) 0.33415(12) 0.21633(11) 0.0307(4) Uani 1 1 d . .
F2 F 0.1159(3) 0.17386(15) 0.10575(15) 0.0528(6) Uani 1 1 d . .
F3 F -0.0604(2) 0.30415(14) 0.11534(12) 0.0374(4) Uani 1 1 d . .
F4 F 0.0088(3) 0.18668(13) 0.24573(12) 0.0371(4) Uani 1 1 d . .
F5 F 0.3074(3) 0.20394(15) 0.20898(17) 0.0563(6) Uani 1 1 d . .
F6 F 0.2359(3) 0.32162(13) 0.07645(13) 0.0389(4) Uani 1 1 d . .
N1 N 0.2203(3) 0.65981(15) 0.07500(15) 0.0196(4) Uani 1 1 d . .
H1 H 0.1764 0.6833 0.0115 0.024 Uiso 1 1 calc R U
N2 N 0.4333(3) 0.83560(16) 0.09725(14) 0.0198(4) Uani 1 1 d . .
N3 N 0.3026(3) 0.90572(15) 0.19476(15) 0.0197(4) Uani 1 1 d . .
N4 N -0.1347(3) 0.58026(15) 0.18383(14) 0.0186(4) Uani 1 1 d . .
N5 N -0.2394(3) 0.66998(15) 0.27020(14) 0.0184(4) Uani 1 1 d . .
P1 P 0.12456(10) 0.25351(5) 0.16211(5) 0.02313(17) Uani 1 1 d . .
C1 C 0.4690(4) 0.7751(2) 0.03334(18) 0.0249(6) Uani 1 1 d . .
H1A H 0.5972 0.7759 0.0168 0.030 Uiso 1 1 calc R U
H1B H 0.4033 0.8035 -0.0231 0.030 Uiso 1 1 calc R U
C2 C 0.4163(3) 0.67123(19) 0.07240(19) 0.0228(5) Uani 1 1 d . .
H2A H 0.4741 0.6325 0.0349 0.027 Uiso 1 1 calc R U
H2B H 0.4610 0.6468 0.1349 0.027 Uiso 1 1 calc R U
C3 C 0.1707(4) 0.55873(19) 0.11320(18) 0.0227(5) Uani 1 1 d . .
H3A H 0.2121 0.5353 0.1764 0.027 Uiso 1 1 calc R U
H3B H 0.2323 0.5197 0.0770 0.027 Uiso 1 1 calc R U
C4 C -0.0308(3) 0.54570(19) 0.11314(18) 0.0223(5) Uani 1 1 d . .
H4A H -0.0757 0.5801 0.0525 0.027 Uiso 1 1 calc R U
H4B H -0.0518 0.4775 0.1230 0.027 Uiso 1 1 calc R U
C5 C 0.2785(3) 0.83766(18) 0.14902(18) 0.0199(5) Uani 1 1 d . .
C6 C 0.4706(3) 0.94724(18) 0.17170(18) 0.0198(5) Uani 1 1 d . .
C7 C 0.5546(3) 0.90262(18) 0.10845(17) 0.0193(5) Uani 1 1 d . .
C8 C 0.7256(4) 0.9277(2) 0.06978(18) 0.0242(5) Uani 1 1 d . .
H8 H 0.7802 0.8991 0.0265 0.029 Uiso 1 1 calc R U
C9 C 0.8105(4) 0.9975(2) 0.0992(2) 0.0276(6) Uani 1 1 d . .
H9 H 0.9259 1.0154 0.0757 0.033 Uiso 1 1 calc R U
C10 C 0.7272(4) 1.0419(2) 0.1633(2) 0.0275(6) Uani 1 1 d . .
H10 H 0.7878 1.0893 0.1804 0.033 Uiso 1 1 calc R U
C11 C 0.5563(3) 1.01693(19) 0.2019(2) 0.0238(5) Uani 1 1 d . .
H11 H 0.5020 1.0452 0.2455 0.029 Uiso 1 1 calc R U
C12 C 0.1685(3) 0.93548(19) 0.25689(18) 0.0211(5) Uani 1 1 d . .
H12A H 0.0564 0.9038 0.2552 0.025 Uiso 1 1 calc R U
H12B H 0.1444 1.0048 0.2341 0.025 Uiso 1 1 calc R U
C13 C -0.1109(3) 0.66629(18) 0.20373(17) 0.0197(5) Uani 1 1 d . .
C14 C -0.3422(3) 0.58830(18) 0.29431(17) 0.0195(5) Uani 1 1 d . .
C15 C -0.2767(3) 0.53080(18) 0.23771(17) 0.0197(5) Uani 1 1 d . .
C16 C -0.3547(4) 0.44270(19) 0.24092(19) 0.0242(5) Uani 1 1 d . .
H16 H -0.3125 0.4043 0.2032 0.029 Uiso 1 1 calc R U
C17 C -0.4991(4) 0.4163(2) 0.3040(2) 0.0276(6) Uani 1 1 d . .
H17 H -0.5547 0.3585 0.3086 0.033 Uiso 1 1 calc R U
C18 C -0.5630(4) 0.4736(2) 0.3605(2) 0.0289(6) Uani 1 1 d . .
H18 H -0.6603 0.4531 0.4013 0.035 Uiso 1 1 calc R U
C19 C -0.4857(3) 0.5602(2) 0.35742(18) 0.0236(5) Uani 1 1 d . .
H19 H -0.5277 0.5979 0.3958 0.028 Uiso 1 1 calc R U
C20 C -0.2497(3) 0.74681(18) 0.31679(18) 0.0197(5) Uani 1 1 d . .
H20A H -0.3759 0.7649 0.3253 0.024 Uiso 1 1 calc R U
H20B H -0.1913 0.8033 0.2775 0.024 Uiso 1 1 calc R U
C21 C 0.2271(3) 0.91184(19) 0.35647(19) 0.0226(5) Uani 1 1 d . .
C22 C 0.2106(5) 0.9816(2) 0.4043(2) 0.0417(8) Uani 1 1 d . .
H22 H 0.1670 1.0438 0.3747 0.050 Uiso 1 1 calc R U
C23 C 0.2592(6) 0.9585(3) 0.4962(3) 0.0541(10) Uani 1 1 d . .
H23 H 0.2484 1.0058 0.5278 0.065 Uiso 1 1 calc R U
C24 C 0.3227(5) 0.8677(3) 0.5412(2) 0.0457(9) Uani 1 1 d . .
H24 H 0.3558 0.8530 0.6029 0.055 Uiso 1 1 calc R U
C25 C 0.3370(4) 0.7977(2) 0.4935(2) 0.0344(7) Uani 1 1 d . .
H25 H 0.3795 0.7354 0.5236 0.041 Uiso 1 1 calc R U
C26 C 0.2896(3) 0.8191(2) 0.4030(2) 0.0267(6) Uani 1 1 d . .
H26 H 0.2991 0.7712 0.3721 0.032 Uiso 1 1 calc R U
C27 C -0.1605(3) 0.71706(18) 0.41071(17) 0.0186(5) Uani 1 1 d . .
C28 C -0.2049(3) 0.7702(2) 0.47328(19) 0.0240(5) Uani 1 1 d . .
H28 H -0.2870 0.8228 0.4572 0.029 Uiso 1 1 calc R U
C29 C -0.1268(4) 0.7451(2) 0.5604(2) 0.0296(6) Uani 1 1 d . .
H29 H -0.1580 0.7806 0.6023 0.036 Uiso 1 1 calc R U
C30 C -0.0034(4) 0.6677(2) 0.5846(2) 0.0283(6) Uani 1 1 d . .
H30 H 0.0477 0.6501 0.6429 0.034 Uiso 1 1 calc R U
C31 C 0.0434(4) 0.6161(2) 0.5198(2) 0.0269(6) Uani 1 1 d . .
H31 H 0.1288 0.5649 0.5347 0.032 Uiso 1 1 calc R U
C32 C -0.0348(3) 0.63992(19) 0.43480(18) 0.0219(5) Uani 1 1 d . .
H32 H -0.0036 0.6043 0.3929 0.026 Uiso 1 1 calc R U

loop_
_atom_site_aniso_label
_atom_site_aniso_U_11
_atom_site_aniso_U_22
_atom_site_aniso_U_33
_atom_site_aniso_U_23
_atom_site_aniso_U_13
_atom_site_aniso_U_12
Cu1 0.02060(18) 0.01530(18) 0.01895(18) -0.00574(13) -0.00115(12) 0.00014(11)
F1 0.0437(10) 0.0251(9) 0.0256(9) -0.0095(7) -0.0066(7) -0.0047(7)
F2 0.0884(17) 0.0323(11) 0.0459(12) -0.0258(9) 0.0215(11) -0.0141(10)
F3 0.0361(9) 0.0505(12) 0.0275(9) -0.0130(8) -0.0110(7) 0.0025(8)
F4 0.0515(11) 0.0339(10) 0.0253(9) -0.0054(8) 0.0055(8) -0.0181(8)
F5 0.0391(11) 0.0391(12) 0.0784(16) 0.0018(11) -0.0086(11) 0.0172(9)
F6 0.0472(11) 0.0292(10) 0.0363(10) -0.0049(8) 0.0189(8) -0.0028(8)
N1 0.0224(10) 0.0179(11) 0.0193(10) -0.0063(8) -0.0054(8) 0.0030(8)
N2 0.0231(10) 0.0189(11) 0.0175(10) -0.0051(9) -0.0004(8) -0.0013(8)
N3 0.0201(10) 0.0155(10) 0.0251(11) -0.0085(9) -0.0016(8) 0.0015(8)
N4 0.0221(10) 0.0161(10) 0.0181(10) -0.0051(8) -0.0053(8) -0.0002(8)
N5 0.0190(10) 0.0174(10) 0.0202(10) -0.0074(8) -0.0034(8) 0.0003(8)
P1 0.0293(4) 0.0174(4) 0.0222(4) -0.0053(3) 0.0009(3) 0.0007(3)
C1 0.0297(13) 0.0235(14) 0.0238(13) -0.0110(11) 0.0052(10) -0.0007(10)
C2 0.0234(12) 0.0232(14) 0.0249(13) -0.0125(11) -0.0015(10) 0.0041(10)
C3 0.0268(13) 0.0176(12) 0.0249(13) -0.0084(10) -0.0032(10) 0.0046(10)
C4 0.0271(13) 0.0187(13) 0.0242(13) -0.0110(10) -0.0044(10) 0.0010(10)
C5 0.0219(12) 0.0173(12) 0.0206(12) -0.0057(10) -0.0034(9) 0.0026(9)
C6 0.0185(11) 0.0157(12) 0.0228(12) -0.0014(10) -0.0042(9) 0.0030(9)
C7 0.0209(11) 0.0172(12) 0.0178(12) -0.0015(10) -0.0044(9) 0.0007(9)
C8 0.0231(12) 0.0263(14) 0.0209(13) -0.0028(11) -0.0023(10) 0.0017(10)
C9 0.0209(12) 0.0279(15) 0.0313(15) -0.0034(12) -0.0025(10) -0.0023(10)
C10 0.0271(13) 0.0209(14) 0.0355(16) -0.0085(12) -0.0055(11) -0.0030(10)
C11 0.0202(12) 0.0198(13) 0.0326(15) -0.0088(11) -0.0055(10) 0.0025(9)
C12 0.0186(11) 0.0191(12) 0.0280(13) -0.0112(11) -0.0008(10) 0.0041(9)
C13 0.0225(12) 0.0164(12) 0.0210(12) -0.0061(10) -0.0066(9) 0.0026(9)
C14 0.0210(11) 0.0189(12) 0.0183(12) -0.0038(10) -0.0084(9) 0.0010(9)
C15 0.0204(11) 0.0184(12) 0.0202(12) -0.0043(10) -0.0086(9) 0.0002(9)
C16 0.0274(13) 0.0190(13) 0.0267(14) -0.0054(11) -0.0117(10) -0.0020(10)
C17 0.0277(13) 0.0211(13) 0.0333(15) -0.0034(12) -0.0125(11) -0.0073(10)
C18 0.0229(12) 0.0287(15) 0.0324(15) -0.0032(12) -0.0039(11) -0.0033(11)
C19 0.0225(12) 0.0248(14) 0.0227(13) -0.0045(11) -0.0042(10) -0.0018(10)
C20 0.0218(12) 0.0160(12) 0.0220(12) -0.0071(10) 0.0012(9) 0.0005(9)
C21 0.0186(11) 0.0221(13) 0.0295(14) -0.0109(11) 0.0019(10) -0.0025(9)
C22 0.070(2) 0.0230(16) 0.0351(18) -0.0132(14) -0.0010(16) -0.0047(15)
C23 0.089(3) 0.042(2) 0.039(2) -0.0210(17) 0.0018(19) -0.019(2)
C24 0.048(2) 0.060(2) 0.0267(17) -0.0055(16) -0.0031(14) -0.0208(17)
C25 0.0241(13) 0.0369(17) 0.0352(17) 0.0024(14) -0.0011(12) -0.0046(12)
C26 0.0197(12) 0.0260(14) 0.0338(15) -0.0078(12) 0.0041(10) -0.0019(10)
C27 0.0178(11) 0.0175(12) 0.0213(12) -0.0061(10) 0.0001(9) -0.0038(9)
C28 0.0221(12) 0.0237(14) 0.0298(14) -0.0130(11) -0.0036(10) 0.0001(10)
C29 0.0310(14) 0.0346(16) 0.0298(15) -0.0193(13) -0.0001(11) -0.0044(12)
C30 0.0270(13) 0.0325(16) 0.0255(14) -0.0061(12) -0.0078(11) -0.0062(11)
C31 0.0244(13) 0.0241(14) 0.0318(15) -0.0065(12) -0.0072(11) 0.0004(10)
C32 0.0226(12) 0.0190(13) 0.0264(13) -0.0102(11) -0.0008(10) -0.0009(9)

loop_
_atom_type_symbol
_atom_type_description
_atom_type_scat_dispersion_real
_atom_type_scat_dispersion_imag
_atom_type_scat_source
C C 0.0033 0.0016 'International Tables Vol C Tables 4.2.6.8 and 6.1.1.4'
H H 0.0000 0.0000 'International Tables Vol C Tables 4.2.6.8 and 6.1.1.4'
N N 0.0061 0.0033 'International Tables Vol C Tables 4.2.6.8 and 6.1.1.4'
F F 0.0171 0.0103 'International Tables Vol C Tables 4.2.6.8 and 6.1.1.4'
P P 0.1023 0.0942 'International Tables Vol C Tables 4.2.6.8 and 6.1.1.4'
Cu Cu 0.3201 1.2651 'International Tables Vol C Tables 4.2.6.8 and 6.1.1.4'

loop_
_geom_angle_atom_site_label_1
_geom_angle_atom_site_label_2
_geom_angle_atom_site_label_3
_geom_angle
C13 Cu1 C5 163.37(11)
C13 Cu1 N1 96.24(9)
C5 Cu1 N1 97.74(9)
C2 N1 C3 112.50(19)
C2 N1 Cu1 109.10(15)
C3 N1 Cu1 109.48(15)
C2 N1 H1 108.6
C3 N1 H1 108.6
Cu1 N1 H1 108.6
C5 N2 C7 111.3(2)
C5 N2 C1 125.7(2)
C7 N2 C1 122.9(2)
C5 N3 C6 111.1(2)
C5 N3 C12 125.3(2)
C6 N3 C12 123.6(2)
C13 N4 C15 110.8(2)
C13 N4 C4 125.1(2)
C15 N4 C4 124.0(2)
C13 N5 C14 112.2(2)
C13 N5 C20 122.4(2)
C14 N5 C20 125.1(2)
F5 P1 F1 90.21(11)
F5 P1 F4 90.38(11)
F1 P1 F4 90.50(10)
F5 P1 F2 90.88(13)
F1 P1 F2 178.78(11)
F4 P1 F2 90.05(11)
F5 P1 F6 91.19(11)
F1 P1 F6 89.81(10)
F4 P1 F6 178.40(11)
F2 P1 F6 89.61(11)
F5 P1 F3 179.53(12)
F1 P1 F3 89.33(9)
F4 P1 F3 89.53(11)
F2 P1 F3 89.58(12)
F6 P1 F3 88.91(10)
N2 C1 C2 114.1(2)
N2 C1 H1A 108.7
C2 C1 H1A 108.7
N2 C1 H1B 108.7
C2 C1 H1B 108.7
H1A C1 H1B 107.6
N1 C2 C1 113.0(2)
N1 C2 H2A 109.0
C1 C2 H2A 109.0
N1 C2 H2B 109.0
C1 C2 H2B 109.0
H2A C2 H2B 107.8
N1 C3 C4 112.9(2)
N1 C3 H3A 109.0
C4 C3 H3A 109.0
N1 C3 H3B 109.0
C4 C3 H3B 109.0
H3A C3 H3B 107.8
N4 C4 C3 114.1(2)
N4 C4 H4A 108.7
C3 C4 H4A 108.7
N4 C4 H4B 108.7
C3 C4 H4B 108.7
H4A C4 H4B 107.6
N2 C5 N3 105.4(2)
N2 C5 Cu1 123.24(19)
N3 C5 Cu1 130.98(19)
N3 C6 C11 131.9(2)
N3 C6 C7 106.3(2)
C11 C6 C7 121.7(2)
C8 C7 N2 132.4(2)
C8 C7 C6 121.8(2)
N2 C7 C6 105.8(2)
C9 C8 C7 116.5(3)
C9 C8 H8 121.7
C7 C8 H8 121.7
C8 C9 C10 121.8(3)
C8 C9 H9 119.1
C10 C9 H9 119.1
C11 C10 C9 121.6(3)
C11 C10 H10 119.2
C9 C10 H10 119.2
C10 C11 C6 116.5(3)
C10 C11 H11 121.8
C6 C11 H11 121.8
N3 C12 C21 113.7(2)
N3 C12 H12A 108.8
C21 C12 H12A 108.8
N3 C12 H12B 108.8
C21 C12 H12B 108.8
H12A C12 H12B 107.7
N5 C13 N4 105.0(2)
N5 C13 Cu1 129.43(19)
N4 C13 Cu1 124.88(19)
N5 C14 C19 132.7(2)
N5 C14 C15 105.7(2)
C19 C14 C15 121.6(2)
N4 C15 C14 106.3(2)
N4 C15 C16 132.1(2)
C14 C15 C16 121.5(3)
C17 C16 C15 116.0(3)
C17 C16 H16 122.0
C15 C16 H16 122.0
C18 C17 C16 122.3(3)
C18 C17 H17 118.9
C16 C17 H17 118.9
C19 C18 C17 121.7(3)
C19 C18 H18 119.1
C17 C18 H18 119.1
C18 C19 C14 117.0(3)
C18 C19 H19 121.5
C14 C19 H19 121.5
N5 C20 C27 112.8(2)
N5 C20 H20A 109.0
C27 C20 H20A 109.0
N5 C20 H20B 109.0
C27 C20 H20B 109.0
H20A C20 H20B 107.8
C22 C21 C26 118.7(3)
C22 C21 C12 120.2(3)
C26 C21 C12 121.0(2)
C23 C22 C21 119.8(3)
C23 C22 H22 120.1
C21 C22 H22 120.1
C24 C23 C22 121.2(3)
C24 C23 H23 119.4
C22 C23 H23 119.4
C23 C24 C25 118.8(3)
C23 C24 H24 120.6
C25 C24 H24 120.6
C26 C25 C24 120.7(3)
C26 C25 H25 119.6
C24 C25 H25 119.6
C25 C26 C21 120.7(3)
C25 C26 H26 119.7
C21 C26 H26 119.7
C28 C27 C32 119.4(2)
C28 C27 C20 118.4(2)
C32 C27 C20 122.2(2)
C27 C28 C29 120.3(2)
C27 C28 H28 119.9
C29 C28 H28 119.9
C30 C29 C28 120.3(3)
C30 C29 H29 119.9
C28 C29 H29 119.9
C29 C30 C31 118.8(3)
C29 C30 H30 120.6
C31 C30 H30 120.6
C32 C31 C30 120.9(3)
C32 C31 H31 119.5
C30 C31 H31 119.5
C31 C32 C27 120.4(2)
C31 C32 H32 119.8
C27 C32 H32 119.8

loop_
_geom_bond_atom_site_label_1
_geom_bond_atom_site_label_2
_geom_bond_distance
Cu1 C13 1.916(3)
Cu1 C5 1.920(3)
Cu1 N1 2.202(2)
F1 P1 1.5930(17)
F2 P1 1.6054(19)
F3 P1 1.6088(18)
F4 P1 1.5986(18)
F5 P1 1.5919(19)
F6 P1 1.6074(18)
N1 C2 1.465(3)
N1 C3 1.465(3)
N1 H1 0.9800
N2 C5 1.361(3)
N2 C7 1.395(3)
N2 C1 1.472(3)
N3 C5 1.363(3)
N3 C6 1.393(3)
N3 C12 1.463(3)
N4 C13 1.371(3)
N4 C15 1.396(3)
N4 C4 1.467(3)
N5 C13 1.360(3)
N5 C14 1.385(3)
N5 C20 1.459(3)
C1 C2 1.509(4)
C1 H1A 0.9700
C1 H1B 0.9700
C2 H2A 0.9700
C2 H2B 0.9700
C3 C4 1.511(4)
C3 H3A 0.9700
C3 H3B 0.9700
C4 H4A 0.9700
C4 H4B 0.9700
C6 C11 1.395(4)
C6 C7 1.396(4)
C7 C8 1.391(4)
C8 C9 1.387(4)
C8 H8 0.9300
C9 C10 1.403(4)
C9 H9 0.9300
C10 C11 1.390(4)
C10 H10 0.9300
C11 H11 0.9300
C12 C21 1.512(4)
C12 H12A 0.9700
C12 H12B 0.9700
C14 C19 1.391(4)
C14 C15 1.399(4)
C15 C16 1.405(4)
C16 C17 1.392(4)
C16 H16 0.9300
C17 C18 1.391(4)
C17 H17 0.9300
C18 C19 1.384(4)
C18 H18 0.9300
C19 H19 0.9300
C20 C27 1.521(3)
C20 H20A 0.9700
C20 H20B 0.9700
C21 C22 1.384(4)
C21 C26 1.388(4)
C22 C23 1.382(5)
C22 H22 0.9300
C23 C24 1.363(5)
C23 H23 0.9300
C24 C25 1.385(5)
C24 H24 0.9300
C25 C26 1.362(4)
C25 H25 0.9300
C26 H26 0.9300
C27 C28 1.386(3)
C27 C32 1.389(3)
C28 C29 1.396(4)
C28 H28 0.9300
C29 C30 1.381(4)
C29 H29 0.9300
C30 C31 1.401(4)
C30 H30 0.9300
C31 C32 1.368(4)
C31 H31 0.9300
C32 H32 0.9300

loop_
_geom_torsion_atom_site_label_1
_geom_torsion_atom_site_label_2
_geom_torsion_atom_site_label_3
_geom_torsion_atom_site_label_4
_geom_torsion
C5 N2 C1 C2 -45.2(3)
C7 N2 C1 C2 138.1(2)
C3 N1 C2 C1 -179.9(2)
Cu1 N1 C2 C1 -58.2(2)
N2 C1 C2 N1 74.8(3)
C2 N1 C3 C4 -178.0(2)
Cu1 N1 C3 C4 60.5(2)
C13 N4 C4 C3 44.4(3)
C15 N4 C4 C3 -138.1(2)
N1 C3 C4 N4 -73.6(3)
C7 N2 C5 N3 -0.9(3)
C1 N2 C5 N3 -178.0(2)
C7 N2 C5 Cu1 -174.91(17)
C1 N2 C5 Cu1 8.0(4)
C6 N3 C5 N2 0.5(3)
C12 N3 C5 N2 177.9(2)
C6 N3 C5 Cu1 173.90(18)
C12 N3 C5 Cu1 -8.7(4)
C5 N3 C6 C11 -178.2(3)
C12 N3 C6 C11 4.3(4)
C5 N3 C6 C7 0.0(3)
C12 N3 C6 C7 -177.4(2)
C5 N2 C7 C8 -178.9(3)
C1 N2 C7 C8 -1.8(4)
C5 N2 C7 C6 0.9(3)
C1 N2 C7 C6 178.1(2)
N3 C6 C7 C8 179.3(2)
C11 C6 C7 C8 -2.2(4)
N3 C6 C7 N2 -0.5(3)
C11 C6 C7 N2 177.9(2)
N2 C7 C8 C9 -178.5(2)
C6 C7 C8 C9 1.6(4)
C7 C8 C9 C10 -1.1(4)
C8 C9 C10 C11 1.1(4)
C9 C10 C11 C6 -1.5(4)
N3 C6 C11 C10 -179.9(3)
C7 C6 C11 C10 2.1(4)
C5 N3 C12 C21 115.8(3)
C6 N3 C12 C21 -67.1(3)
C14 N5 C13 N4 1.0(3)
C20 N5 C13 N4 174.4(2)
C14 N5 C13 Cu1 -169.57(18)
C20 N5 C13 Cu1 3.8(3)
C15 N4 C13 N5 -0.1(3)
C4 N4 C13 N5 177.6(2)
C15 N4 C13 Cu1 170.98(17)
C4 N4 C13 Cu1 -11.2(3)
C13 N5 C14 C19 -180.0(3)
C20 N5 C14 C19 6.9(4)
C13 N5 C14 C15 -1.4(3)
C20 N5 C14 C15 -174.6(2)
C13 N4 C15 C14 -0.7(3)
C4 N4 C15 C14 -178.5(2)
C13 N4 C15 C16 178.1(3)
C4 N4 C15 C16 0.3(4)
N5 C14 C15 N4 1.3(3)
C19 C14 C15 N4 -180.0(2)
N5 C14 C15 C16 -177.7(2)
C19 C14 C15 C16 1.1(4)
N4 C15 C16 C17 -179.1(2)
C14 C15 C16 C17 -0.5(4)
C15 C16 C17 C18 0.2(4)
C16 C17 C18 C19 -0.3(4)
C17 C18 C19 C14 0.8(4)
N5 C14 C19 C18 177.2(3)
C15 C14 C19 C18 -1.2(4)
C13 N5 C20 C27 -97.9(3)
C14 N5 C20 C27 74.5(3)
N3 C12 C21 C22 131.9(3)
N3 C12 C21 C26 -51.3(3)
C26 C21 C22 C23 1.2(5)
C12 C21 C22 C23 178.0(3)
C21 C22 C23 C24 -0.3(6)
C22 C23 C24 C25 -0.4(6)
C23 C24 C25 C26 0.4(5)
C24 C25 C26 C21 0.5(4)
C22 C21 C26 C25 -1.2(4)
C12 C21 C26 C25 -178.1(2)
N5 C20 C27 C28 -161.4(2)
N5 C20 C27 C32 19.7(3)
C32 C27 C28 C29 -1.3(4)
C20 C27 C28 C29 179.7(2)
C27 C28 C29 C30 0.6(4)
C28 C29 C30 C31 0.9(4)
C29 C30 C31 C32 -1.7(4)
C30 C31 C32 C27 1.0(4)
C28 C27 C32 C31 0.5(4)
C20 C27 C32 C31 179.4(2)
